data_7131486
loop_
_publ_author_name
'Liang, Qiuming'
'Zeng, Yimin'
'Mendez Ocampo, Pedro A.'
'Zhu, Hui'
'Qu, Zheng-Wang'
'Grimme, Stefan'
'Song, Datong'

_publ_section_title
;
 [4+1] cyclization of &#x3b1;-diazo esters and mesoionic N-heterocyclic
 olefins.
;
_journal_issue 32
_journal_name_full 'Chemical communications (Cambridge, England)'
_journal_page_first 4770
_journal_page_last 4773
_journal_paper_doi 10.1039/d3cc01139a
_journal_volume 59
_journal_year 2023
_chemical_formula_sum 'C55 H58 N4 O2'
_chemical_formula_weight 807.05
_space_group_crystal_system triclinic
_space_group_IT_number 2
_space_group_name_Hall '-P 1'
_space_group_name_H-M_alt 'P -1'
_atom_sites_solution_hydrogens geom
_audit_creation_method SHELXL-2016/6
_audit_update_record
;
2023-02-19 deposited with the CCDC.	2023-03-24 downloaded from the CCDC.
;
_cell_angle_alpha 87.920(11)
_cell_angle_beta 76.584(11)
_cell_angle_gamma 68.008(10)
_cell_formula_units_Z 4
_cell_length_a 17.399(7)
_cell_length_b 18.549(7)
_cell_length_c 20.435(7)
_cell_measurement_reflns_used 186168
_cell_measurement_temperature 150(2)
_cell_measurement_theta_max 27.751
_cell_measurement_theta_min 1.835
_cell_volume 5939(4)
_computing_structure_refinement 'SHELXL-2016/6 (Sheldrick, 2016)'
_computing_structure_solution 'SHELXT 2018/2 (Sheldrick, 2018)'
_diffrn_ambient_temperature 150(2)
_diffrn_measured_fraction_theta_full 0.999
_diffrn_measured_fraction_theta_max 0.994
_diffrn_measurement_device_type 'Bruker Kappa Photon II'
_diffrn_measurement_method 'Phi and Omega scans'
_diffrn_radiation_type MoK\a
_diffrn_radiation_wavelength 0.71073
_diffrn_reflns_av_R_equivalents 0.0876
_diffrn_reflns_av_unetI/netI 0.0884
_diffrn_reflns_Laue_measured_fraction_full 0.999
_diffrn_reflns_Laue_measured_fraction_max 0.994
_diffrn_reflns_limit_h_max 22
_diffrn_reflns_limit_h_min -22
_diffrn_reflns_limit_k_max 24
_diffrn_reflns_limit_k_min -24
_diffrn_reflns_limit_l_max 26
_diffrn_reflns_limit_l_min -25
_diffrn_reflns_number 186168
_diffrn_reflns_point_group_measured_fraction_full 0.999
_diffrn_reflns_point_group_measured_fraction_max 0.994
_diffrn_reflns_theta_full 25.242
_diffrn_reflns_theta_max 27.751
_diffrn_reflns_theta_min 1.835
_exptl_absorpt_coefficient_mu 0.055
_exptl_absorpt_correction_T_max 0.7456
_exptl_absorpt_correction_T_min 0.7018
_exptl_absorpt_correction_type multi-scan
_exptl_absorpt_process_details
;
 SADABS 2016/2: Krause, L., Herbst-Irmer, R., Sheldrick G.M. & Stalke D.,
 J. Appl. Cryst. 48 (2015) 3-10
;
_exptl_crystal_colour yellow
_exptl_crystal_density_diffrn 0.903
_exptl_crystal_description block
_exptl_crystal_F_000 1728
_exptl_crystal_size_max 0.3
_exptl_crystal_size_mid 0.2
_exptl_crystal_size_min 0.2
_refine_diff_density_max 0.187
_refine_diff_density_min -0.218
_refine_diff_density_rms 0.040
_refine_ls_extinction_method none
_refine_ls_goodness_of_fit_ref 1.059
_refine_ls_hydrogen_treatment constr
_refine_ls_matrix_type full
_refine_ls_number_parameters 1117
_refine_ls_number_reflns 27800
_refine_ls_number_restraints 0
_refine_ls_restrained_S_all 1.059
_refine_ls_R_factor_all 0.1128
_refine_ls_R_factor_gt 0.0609
_refine_ls_shift/su_max 0.001
_refine_ls_shift/su_mean 0.000
_refine_ls_structure_factor_coef Fsqd
_refine_ls_weighting_details 'w=1/[\s^2^(Fo^2^)+(0.0713P)^2^] where P=(Fo^2^+2Fc^2^)/3'
_refine_ls_weighting_scheme calc
_refine_ls_wR_factor_gt 0.1393
_refine_ls_wR_factor_ref 0.1544
_reflns_Friedel_coverage 0.000
_reflns_number_gt 15856
_reflns_number_total 27800
_reflns_threshold_expression 'I > 2\s(I)'
_cod_data_source_file d3cc01139a2.cif
_cod_data_source_block wl600_sq
_cod_depositor_comments 'Adding full bibliography for 7131480--7131487.cif.'
_cod_database_code 7131486
_shelx_shelxl_version_number 2016/6
_shelx_space_group_comment
;
The symmetry employed for this shelxl refinement is uniquely defined
by the following loop, which should always be used as a source of
symmetry information in preference to the above space-group names.
They are only intended as comments.
;

loop_
_space_group_symop_operation_xyz
'x, y, z'
'-x, -y, -z'

loop_
_atom_site_label
_atom_site_type_symbol
_atom_site_fract_x
_atom_site_fract_y
_atom_site_fract_z
_atom_site_U_iso_or_equiv
_atom_site_adp_type
_atom_site_occupancy
_atom_site_site_symmetry_order
_atom_site_calc_flag
_atom_site_refinement_flags_posn
_atom_site_refinement_flags_adp
_atom_site_refinement_flags_occupancy
_atom_site_disorder_assembly
_atom_site_disorder_group
N1 N 0.75474(8) 0.43586(7) 0.66738(6) 0.0238(3) Uani 1 1 d . . . . .
C2 C 0.76676(10) 0.40408(9) 0.60582(8) 0.0242(4) Uani 1 1 d . . . . .
N3 N 0.70117(8) 0.44812(7) 0.57991(6) 0.0236(3) Uani 1 1 d . . . . .
C4 C 0.64661(10) 0.51024(9) 0.62534(8) 0.0233(4) Uani 1 1 d . . . . .
C5 C 0.68010(10) 0.50270(9) 0.68025(8) 0.0239(4) Uani 1 1 d . . . . .
C6 C 0.79933(10) 0.39491(10) 0.71794(8) 0.0263(4) Uani 1 1 d . . . . .
C7 C 0.78525(11) 0.32855(10) 0.74185(8) 0.0320(4) Uani 1 1 d . . . . .
C8 C 0.82814(13) 0.29000(11) 0.79001(9) 0.0441(5) Uani 1 1 d . . . . .
H8 H 0.820235 0.244399 0.807344 0.053 Uiso 1 1 calc R U . . .
C9 C 0.88141(13) 0.31590(12) 0.81315(10) 0.0473(5) Uani 1 1 d . . . . .
H9 H 0.910220 0.288200 0.845955 0.057 Uiso 1 1 calc R U . . .
C10 C 0.89332(12) 0.38177(11) 0.78909(9) 0.0395(5) Uani 1 1 d . . . . .
H10 H 0.930009 0.399503 0.805977 0.047 Uiso 1 1 calc R U . . .
C11 C 0.85300(10) 0.42327(10) 0.74055(8) 0.0301(4) Uani 1 1 d . . . . .
C12 C 0.72510(12) 0.29744(10) 0.72004(9) 0.0379(4) Uani 1 1 d . . . . .
H12 H 0.709328 0.325232 0.679390 0.045 Uiso 1 1 calc R U . . .
C13 C 0.76825(15) 0.21084(12) 0.69971(12) 0.0602(6) Uani 1 1 d . . . . .
H13A H 0.731580 0.194652 0.678742 0.090 Uiso 1 1 calc R U . . .
H13B H 0.777920 0.181331 0.739766 0.090 Uiso 1 1 calc R U . . .
H13C H 0.823020 0.200789 0.667527 0.090 Uiso 1 1 calc R U . . .
C14 C 0.64385(15) 0.31473(15) 0.77384(11) 0.0676(7) Uani 1 1 d . . . . .
H14A H 0.606106 0.294768 0.758116 0.101 Uiso 1 1 calc R U . . .
H14B H 0.615291 0.371146 0.783417 0.101 Uiso 1 1 calc R U . . .
H14C H 0.657352 0.289531 0.814957 0.101 Uiso 1 1 calc R U . . .
C15 C 0.87052(11) 0.49453(10) 0.71580(9) 0.0343(4) Uani 1 1 d . . . . .
H15 H 0.838266 0.516786 0.680452 0.041 Uiso 1 1 calc R U . . .
C16 C 0.96526(11) 0.47503(12) 0.68526(10) 0.0442(5) Uani 1 1 d . . . . .
H16A H 0.973893 0.522113 0.668045 0.066 Uiso 1 1 calc R U . . .
H16B H 0.985305 0.435401 0.648234 0.066 Uiso 1 1 calc R U . . .
H16C H 0.997406 0.455065 0.719894 0.066 Uiso 1 1 calc R U . . .
C17 C 0.84061(13) 0.55648(11) 0.77378(10) 0.0453(5) Uani 1 1 d . . . . .
H17A H 0.848791 0.603627 0.756235 0.068 Uiso 1 1 calc R U . . .
H17B H 0.873914 0.536408 0.807687 0.068 Uiso 1 1 calc R U . . .
H17C H 0.780032 0.568935 0.794419 0.068 Uiso 1 1 calc R U . . .
C18 C 0.84113(10) 0.33633(10) 0.57308(8) 0.0285(4) Uani 1 1 d . . . . .
C19 C 0.92133(11) 0.33161(11) 0.57724(9) 0.0341(4) Uani 1 1 d . . . . .
H19 H 0.926285 0.371431 0.601935 0.041 Uiso 1 1 calc R U . . .
C20 C 0.99391(12) 0.27018(12) 0.54620(10) 0.0471(5) Uani 1 1 d . . . . .
H20 H 1.048638 0.267742 0.548772 0.057 Uiso 1 1 calc R U . . .
C21 C 0.98561(14) 0.21243(13) 0.51140(11) 0.0613(6) Uani 1 1 d . . . . .
H21 H 1.035103 0.169367 0.490344 0.074 Uiso 1 1 calc R U . . .
C22 C 0.90675(14) 0.21619(13) 0.50668(12) 0.0579(6) Uani 1 1 d . . . . .
H22 H 0.902096 0.175889 0.482396 0.070 Uiso 1 1 calc R U . . .
C23 C 0.83458(12) 0.27802(10) 0.53694(9) 0.0391(5) Uani 1 1 d . . . . .
H23 H 0.780192 0.280778 0.533072 0.047 Uiso 1 1 calc R U . . .
C24 C 0.68730(10) 0.42810(9) 0.51668(8) 0.0247(4) Uani 1 1 d . . . . .
C25 C 0.63030(10) 0.39067(9) 0.51932(8) 0.0274(4) Uani 1 1 d . . . . .
C26 C 0.62512(11) 0.36421(10) 0.45844(9) 0.0326(4) Uani 1 1 d . . . . .
H26 H 0.586504 0.339161 0.458256 0.039 Uiso 1 1 calc R U . . .
C27 C 0.67474(11) 0.37359(10) 0.39858(9) 0.0357(4) Uani 1 1 d . . . . .
H27 H 0.672071 0.352950 0.357654 0.043 Uiso 1 1 calc R U . . .
C28 C 0.72833(11) 0.41266(10) 0.39738(9) 0.0339(4) Uani 1 1 d . . . . .
H28 H 0.760832 0.420141 0.355319 0.041 Uiso 1 1 calc R U . . .
C29 C 0.73602(10) 0.44157(9) 0.45666(8) 0.0270(4) Uani 1 1 d . . . . .
C30 C 0.57509(10) 0.37770(10) 0.58424(9) 0.0309(4) Uani 1 1 d . . . . .
H30 H 0.586562 0.400798 0.622625 0.037 Uiso 1 1 calc R U . . .
C31 C 0.59655(12) 0.29081(10) 0.59442(10) 0.0411(5) Uani 1 1 d . . . . .
H31A H 0.657419 0.265116 0.593280 0.062 Uiso 1 1 calc R U . . .
H31B H 0.583152 0.267559 0.558395 0.062 Uiso 1 1 calc R U . . .
H31C H 0.562842 0.284101 0.638119 0.062 Uiso 1 1 calc R U . . .
C32 C 0.48048(11) 0.41788(10) 0.58532(9) 0.0366(4) Uani 1 1 d . . . . .
H32A H 0.467288 0.473227 0.577541 0.055 Uiso 1 1 calc R U . . .
H32B H 0.446274 0.412527 0.629263 0.055 Uiso 1 1 calc R U . . .
H32C H 0.467158 0.393686 0.549834 0.055 Uiso 1 1 calc R U . . .
C33 C 0.79416(11) 0.48502(10) 0.45253(9) 0.0333(4) Uani 1 1 d . . . . .
H33 H 0.789191 0.503869 0.499136 0.040 Uiso 1 1 calc R U . . .
C34 C 0.88722(11) 0.43199(12) 0.42318(10) 0.0461(5) Uani 1 1 d . . . . .
H34A H 0.902605 0.385676 0.449514 0.069 Uiso 1 1 calc R U . . .
H34B H 0.924407 0.460218 0.424994 0.069 Uiso 1 1 calc R U . . .
H34C H 0.894161 0.416165 0.376252 0.069 Uiso 1 1 calc R U . . .
C35 C 0.76882(13) 0.55539(11) 0.40996(9) 0.0417(5) Uani 1 1 d . . . . .
H35A H 0.708948 0.588638 0.428293 0.063 Uiso 1 1 calc R U . . .
H35B H 0.776290 0.537797 0.363440 0.063 Uiso 1 1 calc R U . . .
H35C H 0.804923 0.585006 0.410746 0.063 Uiso 1 1 calc R U . . .
C36 C 0.56966(10) 0.57098(9) 0.60872(8) 0.0250(4) Uani 1 1 d . . . . .
H36 H 0.550013 0.544466 0.578033 0.030 Uiso 1 1 calc R U . . .
C37 C 0.49624(10) 0.60237(9) 0.67033(8) 0.0264(4) Uani 1 1 d . . . . .
C38 C 0.46833(11) 0.55268(11) 0.71277(9) 0.0353(4) Uani 1 1 d . . . . .
H38 H 0.496048 0.497966 0.703736 0.042 Uiso 1 1 calc R U . . .
C39 C 0.40041(12) 0.58196(12) 0.76824(10) 0.0467(5) Uani 1 1 d . . . . .
H39 H 0.381935 0.547332 0.797075 0.056 Uiso 1 1 calc R U . . .
C40 C 0.35959(13) 0.66129(13) 0.78167(10) 0.0519(6) Uani 1 1 d . . . . .
H40 H 0.313372 0.681471 0.819947 0.062 Uiso 1 1 calc R U . . .
C41 C 0.38599(13) 0.71052(12) 0.73966(10) 0.0472(5) Uani 1 1 d . . . . .
H41 H 0.357565 0.765211 0.748513 0.057 Uiso 1 1 calc R U . . .
C42 C 0.45366(11) 0.68163(10) 0.68437(9) 0.0354(4) Uani 1 1 d . . . . .
H42 H 0.471221 0.716752 0.655538 0.042 Uiso 1 1 calc R U . . .
N43 N 0.58631(8) 0.63558(8) 0.57170(7) 0.0290(3) Uani 1 1 d . . . . .
N44 N 0.66313(8) 0.63059(8) 0.56801(7) 0.0272(3) Uani 1 1 d . . . . .
C45 C 0.68851(11) 0.68749(9) 0.54063(8) 0.0288(4) Uani 1 1 d . . . . .
C46 C 0.63573(11) 0.75972(9) 0.51493(8) 0.0295(4) Uani 1 1 d . . . . .
C47 C 0.64975(12) 0.82822(10) 0.51997(10) 0.0385(4) Uani 1 1 d . . . . .
H47 H 0.693256 0.828141 0.540792 0.046 Uiso 1 1 calc R U . . .
C48 C 0.60184(12) 0.89605(11) 0.49538(10) 0.0430(5) Uani 1 1 d . . . . .
H48 H 0.612758 0.941952 0.499563 0.052 Uiso 1 1 calc R U . . .
C49 C 0.53879(12) 0.89842(11) 0.46504(9) 0.0406(5) Uani 1 1 d . . . . .
H49 H 0.506677 0.945260 0.447483 0.049 Uiso 1 1 calc R U . . .
C50 C 0.52248(12) 0.83177(10) 0.46028(9) 0.0376(4) Uani 1 1 d . . . . .
H50 H 0.478259 0.832807 0.439912 0.045 Uiso 1 1 calc R U . . .
C51 C 0.57015(11) 0.76354(10) 0.48501(8) 0.0313(4) Uani 1 1 d . . . . .
H51 H 0.557959 0.718195 0.481538 0.038 Uiso 1 1 calc R U . . .
C52 C 0.77714(11) 0.67192(10) 0.53306(9) 0.0334(4) Uani 1 1 d . . . . .
O53 O 0.81626(8) 0.71133(7) 0.50528(7) 0.0457(3) Uani 1 1 d . . . . .
O54 O 0.82054(7) 0.60327(7) 0.55877(6) 0.0371(3) Uani 1 1 d . . . . .
C55 C 0.91025(12) 0.58313(12) 0.54426(11) 0.0521(6) Uani 1 1 d . . . . .
H55A H 0.937715 0.530213 0.557913 0.078 Uiso 1 1 calc R U . . .
H55B H 0.923074 0.619788 0.569069 0.078 Uiso 1 1 calc R U . . .
H55C H 0.931802 0.585505 0.495790 0.078 Uiso 1 1 calc R U . . .
C56 C 0.65116(10) 0.55510(10) 0.74107(8) 0.0278(4) Uani 1 1 d . . . . .
C57 C 0.63122(11) 0.53042(11) 0.80490(9) 0.0383(4) Uani 1 1 d . . . . .
H57 H 0.636966 0.477728 0.810581 0.046 Uiso 1 1 calc R U . . .
C58 C 0.60296(13) 0.58136(13) 0.86072(10) 0.0483(5) Uani 1 1 d . . . . .
H58 H 0.588572 0.563974 0.904497 0.058 Uiso 1 1 calc R U . . .
C59 C 0.59572(13) 0.65757(12) 0.85267(10) 0.0483(5) Uani 1 1 d . . . . .
H59 H 0.576904 0.692620 0.891018 0.058 Uiso 1 1 calc R U . . .
C60 C 0.61568(12) 0.68298(11) 0.78921(10) 0.0444(5) Uani 1 1 d . . . . .
H60 H 0.610576 0.735527 0.783707 0.053 Uiso 1 1 calc R U . . .
C61 C 0.64323(11) 0.63176(10) 0.73343(9) 0.0360(4) Uani 1 1 d . . . . .
H61 H 0.656766 0.649379 0.689614 0.043 Uiso 1 1 calc R U . . .
N62 N 0.74229(9) 0.89740(8) 0.17805(7) 0.0297(3) Uani 1 1 d . . . . .
C63 C 0.66277(10) 0.95209(9) 0.19255(8) 0.0274(4) Uani 1 1 d . . . . .
N64 N 0.62276(8) 0.94094(7) 0.14694(6) 0.0257(3) Uani 1 1 d . . . . .
C65 C 0.67757(10) 0.87748(9) 0.10290(8) 0.0265(4) Uani 1 1 d . . . . .
C66 C 0.75219(11) 0.84992(10) 0.12261(8) 0.0296(4) Uani 1 1 d . . . . .
C67 C 0.81285(11) 0.89800(11) 0.20447(9) 0.0349(4) Uani 1 1 d . . . . .
C68 C 0.84626(12) 0.84120(11) 0.24799(9) 0.0400(5) Uani 1 1 d . . . . .
C69 C 0.91829(13) 0.84102(13) 0.26643(11) 0.0528(6) Uani 1 1 d . . . . .
H69 H 0.943873 0.802370 0.294940 0.063 Uiso 1 1 calc R U . . .
C70 C 0.95325(14) 0.89468(14) 0.24479(12) 0.0576(6) Uani 1 1 d . . . . .
H70 H 1.002522 0.892912 0.258408 0.069 Uiso 1 1 calc R U . . .
C71 C 0.91820(13) 0.95110(13) 0.20364(11) 0.0541(6) Uani 1 1 d . . . . .
H71 H 0.942623 0.988824 0.189854 0.065 Uiso 1 1 calc R U . . .
C72 C 0.84674(12) 0.95393(11) 0.18159(10) 0.0413(5) Uani 1 1 d . . . . .
C73 C 0.80890(12) 0.78165(11) 0.27504(9) 0.0433(5) Uani 1 1 d . . . . .
H73 H 0.756215 0.791889 0.258464 0.052 Uiso 1 1 calc R U . . .
C74 C 0.78501(14) 0.78697(13) 0.35204(10) 0.0551(6) Uani 1 1 d . . . . .
H74A H 0.758902 0.749161 0.368340 0.083 Uiso 1 1 calc R U . . .
H74B H 0.744383 0.839608 0.368224 0.083 Uiso 1 1 calc R U . . .
H74C H 0.836419 0.775542 0.368946 0.083 Uiso 1 1 calc R U . . .
C75 C 0.87178(14) 0.69921(12) 0.25086(12) 0.0572(6) Uani 1 1 d . . . . .
H75A H 0.844361 0.662051 0.265961 0.086 Uiso 1 1 calc R U . . .
H75B H 0.921967 0.687052 0.269555 0.086 Uiso 1 1 calc R U . . .
H75C H 0.889372 0.695607 0.201537 0.086 Uiso 1 1 calc R U . . .
C76 C 0.81114(14) 1.01683(12) 0.13521(10) 0.0492(5) Uani 1 1 d . . . . .
H76 H 0.760916 1.009872 0.124686 0.059 Uiso 1 1 calc R U . . .
C77 C 0.77980(15) 1.09700(12) 0.17028(12) 0.0615(6) Uani 1 1 d . . . . .
H77A H 0.754628 1.136869 0.140395 0.092 Uiso 1 1 calc R U . . .
H77B H 0.827876 1.105401 0.181206 0.092 Uiso 1 1 calc R U . . .
H77C H 0.736712 1.100422 0.211846 0.092 Uiso 1 1 calc R U . . .
C78 C 0.87538(18) 1.01142(16) 0.06861(12) 0.0836(8) Uani 1 1 d . . . . .
H78A H 0.849055 1.052517 0.040103 0.125 Uiso 1 1 calc R U . . .
H78B H 0.892801 0.960427 0.045527 0.125 Uiso 1 1 calc R U . . .
H78C H 0.925510 1.017846 0.077469 0.125 Uiso 1 1 calc R U . . .
C79 C 0.62565(11) 1.01021(10) 0.24950(8) 0.0296(4) Uani 1 1 d . . . . .
C80 C 0.64713(11) 0.98973(10) 0.31037(8) 0.0347(4) Uani 1 1 d . . . . .
H80 H 0.686539 0.938947 0.314560 0.042 Uiso 1 1 calc R U . . .
C81 C 0.61181(12) 1.04242(11) 0.36488(9) 0.0408(5) Uani 1 1 d . . . . .
H81 H 0.627756 1.027937 0.406305 0.049 Uiso 1 1 calc R U . . .
C82 C 0.55398(12) 1.11548(10) 0.36032(9) 0.0377(4) Uani 1 1 d . . . . .
H82 H 0.529176 1.151325 0.398470 0.045 Uiso 1 1 calc R U . . .
C83 C 0.53207(12) 1.13654(10) 0.29981(9) 0.0366(4) Uani 1 1 d . . . . .
H83 H 0.492175 1.187291 0.296238 0.044 Uiso 1 1 calc R U . . .
C84 C 0.56731(11) 1.08496(10) 0.24483(9) 0.0322(4) Uani 1 1 d . . . . .
H84 H 0.551952 1.100154 0.203303 0.039 Uiso 1 1 calc R U . . .
C85 C 0.53711(10) 0.99149(9) 0.14285(8) 0.0254(4) Uani 1 1 d . . . . .
C86 C 0.46804(11) 0.98282(10) 0.18757(8) 0.0286(4) Uani 1 1 d . . . . .
C87 C 0.38794(11) 1.03855(10) 0.18780(9) 0.0339(4) Uani 1 1 d . . . . .
H87 H 0.339192 1.034704 0.217874 0.041 Uiso 1 1 calc R U . . .
C88 C 0.37750(11) 1.09890(10) 0.14574(9) 0.0340(4) Uani 1 1 d . . . . .
H88 H 0.322179 1.137095 0.147822 0.041 Uiso 1 1 calc R U . . .
C89 C 0.44653(11) 1.10428(10) 0.10078(9) 0.0329(4) Uani 1 1 d . . . . .
H89 H 0.438202 1.145430 0.070839 0.039 Uiso 1 1 calc R U . . .
C90 C 0.52863(11) 1.05088(9) 0.09791(8) 0.0276(4) Uani 1 1 d . . . . .
C91 C 0.47652(12) 0.91785(10) 0.23546(9) 0.0359(4) Uani 1 1 d . . . . .
H91 H 0.537677 0.881570 0.225883 0.043 Uiso 1 1 calc R U . . .
C92 C 0.44970(13) 0.95006(12) 0.30873(9) 0.0476(5) Uani 1 1 d . . . . .
H92A H 0.482990 0.980843 0.314554 0.071 Uiso 1 1 calc R U . . .
H92B H 0.460068 0.906762 0.338731 0.071 Uiso 1 1 calc R U . . .
H92C H 0.388874 0.983166 0.319769 0.071 Uiso 1 1 calc R U . . .
C93 C 0.42276(12) 0.87222(11) 0.22519(10) 0.0463(5) Uani 1 1 d . . . . .
H93A H 0.439024 0.853182 0.177935 0.069 Uiso 1 1 calc R U . . .
H93B H 0.362257 0.906280 0.236930 0.069 Uiso 1 1 calc R U . . .
H93C H 0.432487 0.827919 0.254121 0.069 Uiso 1 1 calc R U . . .
C94 C 0.60325(11) 1.06050(10) 0.04827(8) 0.0332(4) Uani 1 1 d . . . . .
H94 H 0.656644 1.016894 0.053005 0.040 Uiso 1 1 calc R U . . .
C95 C 0.61133(13) 1.13739(11) 0.06269(10) 0.0463(5) Uani 1 1 d . . . . .
H95A H 0.618474 1.139230 0.108697 0.069 Uiso 1 1 calc R U . . .
H95B H 0.559701 1.180959 0.057952 0.069 Uiso 1 1 calc R U . . .
H95C H 0.660991 1.141218 0.030647 0.069 Uiso 1 1 calc R U . . .
C96 C 0.59463(13) 1.05599(11) -0.02398(9) 0.0406(5) Uani 1 1 d . . . . .
H96A H 0.590077 1.006387 -0.033001 0.061 Uiso 1 1 calc R U . . .
H96B H 0.644917 1.059552 -0.055323 0.061 Uiso 1 1 calc R U . . .
H96C H 0.543351 1.099129 -0.029994 0.061 Uiso 1 1 calc R U . . .
C97 C 0.64885(10) 0.85222(9) 0.04720(8) 0.0266(4) Uani 1 1 d . . . . .
H97 H 0.606950 0.900630 0.033633 0.032 Uiso 1 1 calc R U . . .
C98 C 0.72139(11) 0.81968(10) -0.01535(8) 0.0299(4) Uani 1 1 d . . . . .
C99 C 0.77251(12) 0.85991(11) -0.04266(9) 0.0400(5) Uani 1 1 d . . . . .
H99 H 0.762938 0.908468 -0.021840 0.048 Uiso 1 1 calc R U . . .
C100 C 0.83750(13) 0.83090(14) -0.09981(10) 0.0531(6) Uani 1 1 d . . . . .
H100 H 0.872963 0.858833 -0.117520 0.064 Uiso 1 1 calc R U . . .
C101 C 0.85047(14) 0.76203(14) -0.13065(11) 0.0590(6) Uani 1 1 d . . . . .
H101 H 0.894843 0.742150 -0.170145 0.071 Uiso 1 1 calc R U . . .
C102 C 0.79994(14) 0.72140(13) -0.10503(10) 0.0551(6) Uani 1 1 d . . . . .
H102 H 0.809175 0.673458 -0.126765 0.066 Uiso 1 1 calc R U . . .
C103 C 0.73544(12) 0.75003(11) -0.04753(9) 0.0412(5) Uani 1 1 d . . . . .
H103 H 0.700457 0.721612 -0.029949 0.049 Uiso 1 1 calc R U . . .
N104 N 0.60344(9) 0.79914(8) 0.06601(7) 0.0321(3) Uani 1 1 d . . . . .
N105 N 0.61462(9) 0.76937(8) 0.12266(7) 0.0305(3) Uani 1 1 d . . . . .
C106 C 0.58657(11) 0.71276(10) 0.14504(8) 0.0326(4) Uani 1 1 d . . . . .
C107 C 0.54762(12) 0.67358(10) 0.10906(8) 0.0340(4) Uani 1 1 d . . . . .
C108 C 0.55890(13) 0.59605(11) 0.11891(9) 0.0427(5) Uani 1 1 d . . . . .
H108 H 0.593157 0.568171 0.148518 0.051 Uiso 1 1 calc R U . . .
C109 C 0.52161(14) 0.55854(12) 0.08677(10) 0.0499(5) Uani 1 1 d . . . . .
H109 H 0.530245 0.505615 0.094813 0.060 Uiso 1 1 calc R U . . .
C110 C 0.47242(14) 0.59670(12) 0.04354(10) 0.0498(5) Uani 1 1 d . . . . .
H110 H 0.446326 0.571011 0.021745 0.060 Uiso 1 1 calc R U . . .
C111 C 0.46148(15) 0.67291(12) 0.03223(10) 0.0508(6) Uani 1 1 d . . . . .
H111 H 0.427819 0.700019 0.001994 0.061 Uiso 1 1 calc R U . . .
C112 C 0.49854(13) 0.71067(11) 0.06406(9) 0.0416(5) Uani 1 1 d . . . . .
H112 H 0.490338 0.763309 0.055021 0.050 Uiso 1 1 calc R U . . .
C113 C 0.59537(12) 0.69158(11) 0.21214(9) 0.0374(4) Uani 1 1 d . . . . .
O114 O 0.57118(10) 0.64443(8) 0.24492(6) 0.0542(4) Uani 1 1 d . . . . .
O115 O 0.63177(8) 0.73189(8) 0.24073(6) 0.0446(3) Uani 1 1 d . . . . .
C116 C 0.63171(15) 0.71831(15) 0.31005(9) 0.0613(6) Uani 1 1 d . . . . .
H11A H 0.649826 0.755655 0.328571 0.092 Uiso 1 1 calc R U . . .
H11B H 0.671201 0.665209 0.313831 0.092 Uiso 1 1 calc R U . . .
H11C H 0.574073 0.724748 0.335259 0.092 Uiso 1 1 calc R U . . .
C117 C 0.83052(11) 0.78207(10) 0.09570(9) 0.0363(4) Uani 1 1 d . . . . .
C118 C 0.90984(12) 0.78728(12) 0.07618(10) 0.0483(5) Uani 1 1 d . . . . .
H118 H 0.915234 0.835580 0.082124 0.058 Uiso 1 1 calc R U . . .
C119 C 0.98094(14) 0.72312(15) 0.04825(12) 0.0665(7) Uani 1 1 d . . . . .
H119 H 1.034981 0.727496 0.034465 0.080 Uiso 1 1 calc R U . . .
C120 C 0.97412(15) 0.65293(15) 0.04023(13) 0.0744(8) Uani 1 1 d . . . . .
H120 H 1.023447 0.608512 0.021516 0.089 Uiso 1 1 calc R U . . .
C121 C 0.89623(16) 0.64697(13) 0.05920(13) 0.0699(7) Uani 1 1 d . . . . .
H121 H 0.891413 0.598440 0.053074 0.084 Uiso 1 1 calc R U . . .
C122 C 0.82398(13) 0.71142(11) 0.08739(10) 0.0500(5) Uani 1 1 d . . . . .
H122 H 0.770064 0.706753 0.100930 0.060 Uiso 1 1 calc R U . . .

loop_
_atom_site_aniso_label
_atom_site_aniso_U_11
_atom_site_aniso_U_22
_atom_site_aniso_U_33
_atom_site_aniso_U_23
_atom_site_aniso_U_13
_atom_site_aniso_U_12
N1 0.0223(7) 0.0228(7) 0.0259(7) 0.0047(6) -0.0068(6) -0.0079(6)
C2 0.0248(9) 0.0250(9) 0.0252(9) 0.0047(7) -0.0064(7) -0.0120(7)
N3 0.0224(7) 0.0236(7) 0.0256(7) 0.0040(6) -0.0055(6) -0.0100(6)
C4 0.0254(9) 0.0207(8) 0.0249(9) 0.0032(7) -0.0041(7) -0.0112(7)
C5 0.0239(8) 0.0205(8) 0.0285(9) 0.0041(7) -0.0059(7) -0.0101(7)
C6 0.0248(9) 0.0282(9) 0.0227(9) 0.0027(7) -0.0071(7) -0.0056(7)
C7 0.0337(10) 0.0282(10) 0.0298(10) 0.0062(8) -0.0054(8) -0.0084(8)
C8 0.0526(13) 0.0409(12) 0.0399(11) 0.0170(9) -0.0151(10) -0.0179(10)
C9 0.0519(13) 0.0495(13) 0.0426(12) 0.0191(10) -0.0236(10) -0.0155(11)
C10 0.0357(10) 0.0474(12) 0.0376(11) 0.0061(9) -0.0162(9) -0.0139(9)
C11 0.0255(9) 0.0335(10) 0.0270(9) 0.0020(8) -0.0054(7) -0.0070(8)
C12 0.0440(11) 0.0322(10) 0.0382(11) 0.0073(8) -0.0081(9) -0.0168(9)
C13 0.0795(17) 0.0388(12) 0.0682(15) 0.0056(11) -0.0308(13) -0.0211(12)
C14 0.0631(15) 0.0866(18) 0.0617(15) -0.0154(13) 0.0082(12) -0.0497(14)
C15 0.0331(10) 0.0392(11) 0.0351(10) 0.0037(8) -0.0137(8) -0.0152(9)
C16 0.0391(11) 0.0543(13) 0.0462(12) 0.0072(10) -0.0118(9) -0.0247(10)
C17 0.0500(12) 0.0415(12) 0.0516(12) -0.0015(10) -0.0214(10) -0.0192(10)
C18 0.0265(9) 0.0294(10) 0.0266(9) 0.0040(8) -0.0063(7) -0.0073(8)
C19 0.0302(10) 0.0386(11) 0.0311(10) 0.0020(8) -0.0073(8) -0.0102(9)
C20 0.0284(10) 0.0557(13) 0.0478(12) -0.0025(11) -0.0080(9) -0.0055(10)
C21 0.0393(13) 0.0557(15) 0.0649(15) -0.0189(12) -0.0073(11) 0.0078(11)
C22 0.0466(13) 0.0462(13) 0.0711(15) -0.0207(12) -0.0152(12) -0.0036(11)
C23 0.0331(10) 0.0344(11) 0.0465(11) -0.0075(9) -0.0096(9) -0.0082(9)
C24 0.0246(9) 0.0244(9) 0.0250(9) 0.0011(7) -0.0091(7) -0.0070(7)
C25 0.0256(9) 0.0233(9) 0.0335(10) 0.0036(7) -0.0091(8) -0.0082(7)
C26 0.0311(10) 0.0319(10) 0.0381(11) -0.0009(8) -0.0120(8) -0.0127(8)
C27 0.0348(10) 0.0393(11) 0.0328(10) -0.0037(8) -0.0111(8) -0.0115(9)
C28 0.0304(10) 0.0420(11) 0.0277(9) 0.0005(8) -0.0068(8) -0.0116(9)
C29 0.0246(9) 0.0256(9) 0.0289(9) 0.0039(7) -0.0087(7) -0.0064(7)
C30 0.0318(10) 0.0299(10) 0.0352(10) 0.0026(8) -0.0083(8) -0.0160(8)
C31 0.0432(11) 0.0321(11) 0.0533(12) 0.0106(9) -0.0151(10) -0.0187(9)
C32 0.0348(10) 0.0358(11) 0.0424(11) 0.0060(9) -0.0074(9) -0.0183(9)
C33 0.0336(10) 0.0442(11) 0.0262(9) 0.0063(8) -0.0065(8) -0.0200(9)
C34 0.0321(11) 0.0633(14) 0.0441(12) 0.0139(10) -0.0075(9) -0.0213(10)
C35 0.0547(12) 0.0431(12) 0.0345(10) 0.0101(9) -0.0112(9) -0.0267(10)
C36 0.0252(9) 0.0232(9) 0.0293(9) 0.0047(7) -0.0086(7) -0.0111(7)
C37 0.0245(9) 0.0262(9) 0.0294(9) 0.0028(7) -0.0103(7) -0.0084(7)
C38 0.0298(10) 0.0331(10) 0.0394(11) 0.0076(8) -0.0058(8) -0.0099(8)
C39 0.0378(11) 0.0553(14) 0.0400(11) 0.0157(10) -0.0017(9) -0.0151(10)
C40 0.0381(12) 0.0597(15) 0.0417(12) -0.0055(11) 0.0056(10) -0.0085(11)
C41 0.0450(12) 0.0354(11) 0.0501(13) -0.0092(10) 0.0018(10) -0.0096(10)
C42 0.0371(10) 0.0300(10) 0.0399(11) -0.0015(8) -0.0072(9) -0.0143(9)
N43 0.0274(8) 0.0272(8) 0.0315(8) 0.0070(6) -0.0065(6) -0.0101(6)
N44 0.0278(8) 0.0264(8) 0.0274(8) 0.0021(6) -0.0052(6) -0.0110(6)
C45 0.0315(10) 0.0246(9) 0.0310(9) 0.0037(8) -0.0071(8) -0.0115(8)
C46 0.0335(10) 0.0254(9) 0.0291(9) 0.0028(8) -0.0029(8) -0.0131(8)
C47 0.0384(11) 0.0279(10) 0.0513(12) 0.0049(9) -0.0114(9) -0.0149(9)
C48 0.0516(12) 0.0276(10) 0.0535(12) 0.0086(9) -0.0126(10) -0.0196(9)
C49 0.0499(12) 0.0274(10) 0.0402(11) 0.0091(9) -0.0104(10) -0.0105(9)
C50 0.0480(11) 0.0313(10) 0.0347(10) 0.0055(8) -0.0158(9) -0.0129(9)
C51 0.0413(10) 0.0258(9) 0.0283(9) 0.0040(8) -0.0093(8) -0.0137(8)
C52 0.0345(10) 0.0287(10) 0.0382(10) 0.0041(8) -0.0087(8) -0.0136(9)
O53 0.0370(7) 0.0430(8) 0.0614(9) 0.0166(7) -0.0103(7) -0.0220(7)
O54 0.0288(7) 0.0353(7) 0.0482(8) 0.0100(6) -0.0128(6) -0.0114(6)
C55 0.0306(11) 0.0515(13) 0.0708(15) 0.0128(11) -0.0148(10) -0.0111(10)
C56 0.0245(9) 0.0300(10) 0.0291(9) -0.0002(8) -0.0079(7) -0.0092(8)
C57 0.0419(11) 0.0389(11) 0.0347(11) -0.0014(9) -0.0041(9) -0.0184(9)
C58 0.0537(13) 0.0568(14) 0.0308(11) -0.0080(10) -0.0014(9) -0.0210(11)
C59 0.0463(12) 0.0486(13) 0.0426(12) -0.0191(10) -0.0093(10) -0.0083(10)
C60 0.0519(12) 0.0299(11) 0.0522(13) -0.0038(10) -0.0244(11) -0.0084(9)
C61 0.0410(11) 0.0293(10) 0.0398(11) 0.0021(8) -0.0174(9) -0.0111(9)
N62 0.0293(8) 0.0271(8) 0.0315(8) -0.0034(6) -0.0103(6) -0.0070(7)
C63 0.0302(9) 0.0256(9) 0.0274(9) 0.0030(7) -0.0096(8) -0.0101(8)
N64 0.0293(8) 0.0208(7) 0.0259(7) 0.0001(6) -0.0076(6) -0.0076(6)
C65 0.0334(9) 0.0193(8) 0.0261(9) 0.0011(7) -0.0059(8) -0.0096(7)
C66 0.0347(10) 0.0253(9) 0.0277(9) -0.0017(7) -0.0068(8) -0.0100(8)
C67 0.0302(10) 0.0355(11) 0.0367(10) -0.0079(9) -0.0112(8) -0.0072(8)
C68 0.0349(10) 0.0393(11) 0.0397(11) -0.0046(9) -0.0132(9) -0.0041(9)
C69 0.0430(12) 0.0572(14) 0.0568(14) 0.0037(11) -0.0235(11) -0.0104(11)
C70 0.0437(13) 0.0667(16) 0.0705(15) 0.0017(13) -0.0295(12) -0.0201(12)
C71 0.0463(13) 0.0565(14) 0.0671(15) -0.0042(12) -0.0209(12) -0.0228(11)
C72 0.0383(11) 0.0401(11) 0.0456(12) -0.0069(9) -0.0109(9) -0.0131(9)
C73 0.0392(11) 0.0448(12) 0.0419(11) 0.0062(9) -0.0160(9) -0.0078(10)
C74 0.0538(13) 0.0571(14) 0.0462(13) 0.0105(11) -0.0184(11) -0.0086(11)
C75 0.0524(13) 0.0442(13) 0.0646(15) 0.0053(11) -0.0185(12) -0.0040(11)
C76 0.0540(13) 0.0432(12) 0.0598(14) 0.0065(11) -0.0204(11) -0.0251(11)
C77 0.0662(15) 0.0428(13) 0.0805(17) 0.0038(12) -0.0214(13) -0.0239(12)
C78 0.095(2) 0.0747(18) 0.0620(16) 0.0075(14) 0.0000(15) -0.0219(16)
C79 0.0304(9) 0.0279(9) 0.0316(10) -0.0012(8) -0.0090(8) -0.0112(8)
C80 0.0411(11) 0.0283(10) 0.0312(10) 0.0011(8) -0.0112(8) -0.0076(8)
C81 0.0538(12) 0.0373(11) 0.0309(10) 0.0009(9) -0.0156(9) -0.0132(10)
C82 0.0456(11) 0.0317(10) 0.0328(10) -0.0060(8) -0.0063(9) -0.0121(9)
C83 0.0402(11) 0.0276(10) 0.0401(11) -0.0025(8) -0.0120(9) -0.0090(8)
C84 0.0396(10) 0.0267(10) 0.0318(10) -0.0029(8) -0.0128(8) -0.0110(8)
C85 0.0279(9) 0.0218(9) 0.0263(9) -0.0027(7) -0.0091(7) -0.0073(7)
C86 0.0349(10) 0.0279(9) 0.0249(9) 0.0001(7) -0.0098(8) -0.0123(8)
C87 0.0317(10) 0.0379(11) 0.0306(10) -0.0002(8) -0.0071(8) -0.0115(9)
C88 0.0317(10) 0.0312(10) 0.0339(10) -0.0008(8) -0.0138(8) -0.0022(8)
C89 0.0413(11) 0.0263(9) 0.0312(10) 0.0024(8) -0.0163(9) -0.0083(8)
C90 0.0359(10) 0.0239(9) 0.0261(9) 0.0003(7) -0.0108(8) -0.0124(8)
C91 0.0346(10) 0.0359(11) 0.0345(10) 0.0102(8) -0.0066(8) -0.0119(9)
C92 0.0541(13) 0.0578(14) 0.0346(11) 0.0133(10) -0.0103(10) -0.0260(11)
C93 0.0444(12) 0.0373(11) 0.0579(13) 0.0076(10) -0.0086(10) -0.0188(10)
C94 0.0398(10) 0.0280(10) 0.0341(10) 0.0075(8) -0.0122(8) -0.0138(8)
C95 0.0607(13) 0.0389(12) 0.0517(12) 0.0079(10) -0.0175(11) -0.0307(11)
C96 0.0527(12) 0.0376(11) 0.0352(11) 0.0060(9) -0.0082(9) -0.0226(10)
C97 0.0317(9) 0.0236(9) 0.0252(9) 0.0022(7) -0.0087(7) -0.0101(8)
C98 0.0334(10) 0.0273(9) 0.0270(9) 0.0009(8) -0.0090(8) -0.0081(8)
C99 0.0408(11) 0.0442(12) 0.0332(10) 0.0009(9) -0.0036(9) -0.0170(10)
C100 0.0438(12) 0.0669(16) 0.0438(12) 0.0028(11) 0.0004(10) -0.0217(12)
C101 0.0476(13) 0.0685(17) 0.0408(13) -0.0044(12) 0.0037(10) -0.0072(12)
C102 0.0643(15) 0.0429(13) 0.0425(12) -0.0145(10) -0.0034(11) -0.0068(12)
C103 0.0509(12) 0.0340(11) 0.0350(11) -0.0011(9) -0.0095(9) -0.0120(9)
N104 0.0457(9) 0.0265(8) 0.0295(8) 0.0055(7) -0.0095(7) -0.0196(7)
N105 0.0377(8) 0.0244(8) 0.0269(8) 0.0034(6) -0.0050(7) -0.0106(7)
C106 0.0411(11) 0.0263(9) 0.0306(10) 0.0035(8) -0.0064(8) -0.0144(8)
C107 0.0473(11) 0.0296(10) 0.0253(9) 0.0011(8) 0.0006(8) -0.0202(9)
C108 0.0572(13) 0.0298(10) 0.0405(11) 0.0015(9) -0.0038(10) -0.0202(10)
C109 0.0716(15) 0.0346(11) 0.0467(12) -0.0026(10) 0.0024(11) -0.0327(11)
C110 0.0725(15) 0.0472(13) 0.0412(12) -0.0062(10) -0.0040(11) -0.0402(12)
C111 0.0793(16) 0.0530(13) 0.0399(12) 0.0094(10) -0.0198(11) -0.0440(12)
C112 0.0606(13) 0.0357(11) 0.0381(11) 0.0075(9) -0.0140(10) -0.0279(10)
C113 0.0449(11) 0.0345(11) 0.0338(10) 0.0050(9) -0.0067(9) -0.0179(9)
O114 0.0798(11) 0.0560(9) 0.0407(8) 0.0206(7) -0.0150(8) -0.0423(8)
O115 0.0587(9) 0.0545(9) 0.0315(7) 0.0128(6) -0.0156(6) -0.0316(7)
C116 0.0743(16) 0.0934(19) 0.0312(11) 0.0217(12) -0.0193(11) -0.0458(15)
C117 0.0365(11) 0.0319(10) 0.0355(10) -0.0055(8) -0.0131(9) -0.0042(9)
C118 0.0376(12) 0.0487(13) 0.0504(12) -0.0110(10) -0.0089(10) -0.0069(10)
C119 0.0391(13) 0.0722(17) 0.0706(16) -0.0216(14) -0.0064(12) -0.0031(12)
C120 0.0453(15) 0.0591(17) 0.093(2) -0.0316(14) -0.0148(13) 0.0111(12)
C121 0.0622(16) 0.0390(13) 0.0967(19) -0.0191(13) -0.0276(15) 0.0012(12)
C122 0.0431(12) 0.0357(12) 0.0624(14) -0.0090(10) -0.0161(11) -0.0017(10)

loop_
_atom_type_symbol
_atom_type_description
_atom_type_scat_dispersion_real
_atom_type_scat_dispersion_imag
_atom_type_scat_source
C C 0.0033 0.0016 'International Tables Vol C Tables 4.2.6.8 and 6.1.1.4'
H H 0.0000 0.0000 'International Tables Vol C Tables 4.2.6.8 and 6.1.1.4'
N N 0.0061 0.0033 'International Tables Vol C Tables 4.2.6.8 and 6.1.1.4'
O O 0.0106 0.0060 'International Tables Vol C Tables 4.2.6.8 and 6.1.1.4'

loop_
_geom_angle_atom_site_label_1
_geom_angle_atom_site_label_2
_geom_angle_atom_site_label_3
_geom_angle
_geom_angle_site_symmetry_1
_geom_angle_site_symmetry_3
_geom_angle_publ_flag
C2 N1 C5 109.24(13) . . ?
C2 N1 C6 123.57(13) . . ?
C5 N1 C6 125.20(13) . . ?
N3 C2 N1 107.49(14) . . ?
N3 C2 C18 127.41(14) . . ?
N1 C2 C18 125.01(14) . . ?
C2 N3 C4 109.58(13) . . ?
C2 N3 C24 123.68(13) . . ?
C4 N3 C24 126.51(13) . . ?
C5 C4 N3 106.86(13) . . ?
C5 C4 C36 131.65(15) . . ?
N3 C4 C36 121.46(13) . . ?
C4 C5 N1 106.82(14) . . ?
C4 C5 C56 129.45(15) . . ?
N1 C5 C56 123.58(14) . . ?
C7 C6 C11 123.08(15) . . ?
C7 C6 N1 117.33(14) . . ?
C11 C6 N1 119.59(15) . . ?
C8 C7 C6 116.81(17) . . ?
C8 C7 C12 118.66(16) . . ?
C6 C7 C12 124.51(15) . . ?
C9 C8 C7 121.74(19) . . ?
C9 C8 H8 119.1 . . ?
C7 C8 H8 119.1 . . ?
C8 C9 C10 120.05(18) . . ?
C8 C9 H9 120.0 . . ?
C10 C9 H9 120.0 . . ?
C9 C10 C11 121.56(18) . . ?
C9 C10 H10 119.2 . . ?
C11 C10 H10 119.2 . . ?
C10 C11 C6 116.76(16) . . ?
C10 C11 C15 118.37(16) . . ?
C6 C11 C15 124.87(15) . . ?
C14 C12 C7 111.34(16) . . ?
C14 C12 C13 111.30(18) . . ?
C7 C12 C13 111.59(16) . . ?
C14 C12 H12 107.5 . . ?
C7 C12 H12 107.5 . . ?
C13 C12 H12 107.5 . . ?
C12 C13 H13A 109.5 . . ?
C12 C13 H13B 109.5 . . ?
H13A C13 H13B 109.5 . . ?
C12 C13 H13C 109.5 . . ?
H13A C13 H13C 109.5 . . ?
H13B C13 H13C 109.5 . . ?
C12 C14 H14A 109.5 . . ?
C12 C14 H14B 109.5 . . ?
H14A C14 H14B 109.5 . . ?
C12 C14 H14C 109.5 . . ?
H14A C14 H14C 109.5 . . ?
H14B C14 H14C 109.5 . . ?
C11 C15 C16 111.76(15) . . ?
C11 C15 C17 110.58(15) . . ?
C16 C15 C17 108.55(15) . . ?
C11 C15 H15 108.6 . . ?
C16 C15 H15 108.6 . . ?
C17 C15 H15 108.6 . . ?
C15 C16 H16A 109.5 . . ?
C15 C16 H16B 109.5 . . ?
H16A C16 H16B 109.5 . . ?
C15 C16 H16C 109.5 . . ?
H16A C16 H16C 109.5 . . ?
H16B C16 H16C 109.5 . . ?
C15 C17 H17A 109.5 . . ?
C15 C17 H17B 109.5 . . ?
H17A C17 H17B 109.5 . . ?
C15 C17 H17C 109.5 . . ?
H17A C17 H17C 109.5 . . ?
H17B C17 H17C 109.5 . . ?
C23 C18 C19 118.98(16) . . ?
C23 C18 C2 122.58(15) . . ?
C19 C18 C2 118.42(16) . . ?
C20 C19 C18 121.15(18) . . ?
C20 C19 H19 119.4 . . ?
C18 C19 H19 119.4 . . ?
C21 C20 C19 118.74(19) . . ?
C21 C20 H20 120.6 . . ?
C19 C20 H20 120.6 . . ?
C22 C21 C20 120.89(19) . . ?
C22 C21 H21 119.6 . . ?
C20 C21 H21 119.6 . . ?
C21 C22 C23 120.2(2) . . ?
C21 C22 H22 119.9 . . ?
C23 C22 H22 119.9 . . ?
C22 C23 C18 119.98(18) . . ?
C22 C23 H23 120.0 . . ?
C18 C23 H23 120.0 . . ?
C29 C24 C25 123.30(14) . . ?
C29 C24 N3 118.52(14) . . ?
C25 C24 N3 117.99(14) . . ?
C26 C25 C24 117.09(15) . . ?
C26 C25 C30 119.12(15) . . ?
C24 C25 C30 123.78(15) . . ?
C27 C26 C25 121.17(16) . . ?
C27 C26 H26 119.4 . . ?
C25 C26 H26 119.4 . . ?
C26 C27 C28 120.41(16) . . ?
C26 C27 H27 119.8 . . ?
C28 C27 H27 119.8 . . ?
C27 C28 C29 121.42(16) . . ?
C27 C28 H28 119.3 . . ?
C29 C28 H28 119.3 . . ?
C24 C29 C28 116.52(15) . . ?
C24 C29 C33 124.16(14) . . ?
C28 C29 C33 119.32(15) . . ?
C25 C30 C32 111.15(14) . . ?
C25 C30 C31 111.24(15) . . ?
C32 C30 C31 109.69(14) . . ?
C25 C30 H30 108.2 . . ?
C32 C30 H30 108.2 . . ?
C31 C30 H30 108.2 . . ?
C30 C31 H31A 109.5 . . ?
C30 C31 H31B 109.5 . . ?
H31A C31 H31B 109.5 . . ?
C30 C31 H31C 109.5 . . ?
H31A C31 H31C 109.5 . . ?
H31B C31 H31C 109.5 . . ?
C30 C32 H32A 109.5 . . ?
C30 C32 H32B 109.5 . . ?
H32A C32 H32B 109.5 . . ?
C30 C32 H32C 109.5 . . ?
H32A C32 H32C 109.5 . . ?
H32B C32 H32C 109.5 . . ?
C29 C33 C35 110.94(14) . . ?
C29 C33 C34 111.04(15) . . ?
C35 C33 C34 109.65(15) . . ?
C29 C33 H33 108.4 . . ?
C35 C33 H33 108.4 . . ?
C34 C33 H33 108.4 . . ?
C33 C34 H34A 109.5 . . ?
C33 C34 H34B 109.5 . . ?
H34A C34 H34B 109.5 . . ?
C33 C34 H34C 109.5 . . ?
H34A C34 H34C 109.5 . . ?
H34B C34 H34C 109.5 . . ?
C33 C35 H35A 109.5 . . ?
C33 C35 H35B 109.5 . . ?
H35A C35 H35B 109.5 . . ?
C33 C35 H35C 109.5 . . ?
H35A C35 H35C 109.5 . . ?
H35B C35 H35C 109.5 . . ?
N43 C36 C4 114.27(13) . . ?
N43 C36 C37 110.54(13) . . ?
C4 C36 C37 112.33(13) . . ?
N43 C36 H36 106.4 . . ?
C4 C36 H36 106.4 . . ?
C37 C36 H36 106.4 . . ?
C42 C37 C38 118.15(16) . . ?
C42 C37 C36 120.67(15) . . ?
C38 C37 C36 121.15(15) . . ?
C39 C38 C37 120.68(17) . . ?
C39 C38 H38 119.7 . . ?
C37 C38 H38 119.7 . . ?
C40 C39 C38 120.11(18) . . ?
C40 C39 H39 119.9 . . ?
C38 C39 H39 119.9 . . ?
C41 C40 C39 119.54(19) . . ?
C41 C40 H40 120.2 . . ?
C39 C40 H40 120.2 . . ?
C40 C41 C42 120.57(19) . . ?
C40 C41 H41 119.7 . . ?
C42 C41 H41 119.7 . . ?
C41 C42 C37 120.95(18) . . ?
C41 C42 H42 119.5 . . ?
C37 C42 H42 119.5 . . ?
N44 N43 C36 111.00(13) . . ?
N43 N44 C45 119.91(14) . . ?
N44 C45 C52 114.82(15) . . ?
N44 C45 C46 126.51(15) . . ?
C52 C45 C46 118.56(15) . . ?
C47 C46 C51 116.90(16) . . ?
C47 C46 C45 120.47(15) . . ?
C51 C46 C45 122.63(15) . . ?
C48 C47 C46 121.29(17) . . ?
C48 C47 H47 119.4 . . ?
C46 C47 H47 119.4 . . ?
C49 C48 C47 121.05(18) . . ?
C49 C48 H48 119.5 . . ?
C47 C48 H48 119.5 . . ?
C48 C49 C50 118.99(17) . . ?
C48 C49 H49 120.5 . . ?
C50 C49 H49 120.5 . . ?
C49 C50 C51 120.28(17) . . ?
C49 C50 H50 119.9 . . ?
C51 C50 H50 119.9 . . ?
C50 C51 C46 121.48(17) . . ?
C50 C51 H51 119.3 . . ?
C46 C51 H51 119.3 . . ?
O53 C52 O54 118.96(16) . . ?
O53 C52 C45 127.05(16) . . ?
O54 C52 C45 113.96(15) . . ?
C52 O54 C55 114.01(14) . . ?
O54 C55 H55A 109.5 . . ?
O54 C55 H55B 109.5 . . ?
H55A C55 H55B 109.5 . . ?
O54 C55 H55C 109.5 . . ?
H55A C55 H55C 109.5 . . ?
H55B C55 H55C 109.5 . . ?
C57 C56 C61 119.14(16) . . ?
C57 C56 C5 122.25(16) . . ?
C61 C56 C5 118.61(15) . . ?
C56 C57 C58 120.75(18) . . ?
C56 C57 H57 119.6 . . ?
C58 C57 H57 119.6 . . ?
C59 C58 C57 119.72(19) . . ?
C59 C58 H58 120.1 . . ?
C57 C58 H58 120.1 . . ?
C60 C59 C58 120.15(18) . . ?
C60 C59 H59 119.9 . . ?
C58 C59 H59 119.9 . . ?
C59 C60 C61 119.82(19) . . ?
C59 C60 H60 120.1 . . ?
C61 C60 H60 120.1 . . ?
C56 C61 C60 120.42(18) . . ?
C56 C61 H61 119.8 . . ?
C60 C61 H61 119.8 . . ?
C63 N62 C66 109.26(13) . . ?
C63 N62 C67 125.44(14) . . ?
C66 N62 C67 123.82(14) . . ?
N62 C63 N64 107.13(14) . . ?
N62 C63 C79 126.11(14) . . ?
N64 C63 C79 126.69(15) . . ?
C63 N64 C65 109.82(13) . . ?
C63 N64 C85 124.03(13) . . ?
C65 N64 C85 126.04(13) . . ?
C66 C65 N64 106.58(14) . . ?
C66 C65 C97 132.61(15) . . ?
N64 C65 C97 120.81(14) . . ?
C65 C66 N62 107.19(14) . . ?
C65 C66 C117 129.63(15) . . ?
N62 C66 C117 123.14(15) . . ?
C72 C67 C68 123.14(17) . . ?
C72 C67 N62 117.12(16) . . ?
C68 C67 N62 119.66(17) . . ?
C69 C68 C67 116.54(19) . . ?
C69 C68 C73 119.50(18) . . ?
C67 C68 C73 123.96(17) . . ?
C70 C69 C68 121.8(2) . . ?
C70 C69 H69 119.1 . . ?
C68 C69 H69 119.1 . . ?
C69 C70 C71 120.7(2) . . ?
C69 C70 H70 119.7 . . ?
C71 C70 H70 119.7 . . ?
C70 C71 C72 120.8(2) . . ?
C70 C71 H71 119.6 . . ?
C72 C71 H71 119.6 . . ?
C67 C72 C71 116.96(19) . . ?
C67 C72 C76 124.27(17) . . ?
C71 C72 C76 118.77(19) . . ?
C68 C73 C75 111.09(17) . . ?
C68 C73 C74 111.03(17) . . ?
C75 C73 C74 108.66(17) . . ?
C68 C73 H73 108.7 . . ?
C75 C73 H73 108.7 . . ?
C74 C73 H73 108.7 . . ?
C73 C74 H74A 109.5 . . ?
C73 C74 H74B 109.5 . . ?
H74A C74 H74B 109.5 . . ?
C73 C74 H74C 109.5 . . ?
H74A C74 H74C 109.5 . . ?
H74B C74 H74C 109.5 . . ?
C73 C75 H75A 109.5 . . ?
C73 C75 H75B 109.5 . . ?
H75A C75 H75B 109.5 . . ?
C73 C75 H75C 109.5 . . ?
H75A C75 H75C 109.5 . . ?
H75B C75 H75C 109.5 . . ?
C72 C76 C77 110.50(17) . . ?
C72 C76 C78 112.57(19) . . ?
C77 C76 C78 110.39(19) . . ?
C72 C76 H76 107.7 . . ?
C77 C76 H76 107.7 . . ?
C78 C76 H76 107.7 . . ?
C76 C77 H77A 109.5 . . ?
C76 C77 H77B 109.5 . . ?
H77A C77 H77B 109.5 . . ?
C76 C77 H77C 109.5 . . ?
H77A C77 H77C 109.5 . . ?
H77B C77 H77C 109.5 . . ?
C76 C78 H78A 109.5 . . ?
C76 C78 H78B 109.5 . . ?
H78A C78 H78B 109.5 . . ?
C76 C78 H78C 109.5 . . ?
H78A C78 H78C 109.5 . . ?
H78B C78 H78C 109.5 . . ?
C80 C79 C84 118.67(16) . . ?
C80 C79 C63 119.14(15) . . ?
C84 C79 C63 122.16(15) . . ?
C81 C80 C79 120.32(17) . . ?
C81 C80 H80 119.8 . . ?
C79 C80 H80 119.8 . . ?
C82 C81 C80 120.88(17) . . ?
C82 C81 H81 119.6 . . ?
C80 C81 H81 119.6 . . ?
C81 C82 C83 119.29(17) . . ?
C81 C82 H82 120.4 . . ?
C83 C82 H82 120.4 . . ?
C84 C83 C82 120.55(17) . . ?
C84 C83 H83 119.7 . . ?
C82 C83 H83 119.7 . . ?
C83 C84 C79 120.28(16) . . ?
C83 C84 H84 119.9 . . ?
C79 C84 H84 119.9 . . ?
C86 C85 C90 123.13(15) . . ?
C86 C85 N64 118.73(14) . . ?
C90 C85 N64 117.90(14) . . ?
C87 C86 C85 116.76(15) . . ?
C87 C86 C91 119.75(16) . . ?
C85 C86 C91 123.48(15) . . ?
C88 C87 C86 121.64(17) . . ?
C88 C87 H87 119.2 . . ?
C86 C87 H87 119.2 . . ?
C89 C88 C87 120.10(16) . . ?
C89 C88 H88 120.0 . . ?
C87 C88 H88 120.0 . . ?
C88 C89 C90 121.45(16) . . ?
C88 C89 H89 119.3 . . ?
C90 C89 H89 119.3 . . ?
C89 C90 C85 116.85(16) . . ?
C89 C90 C94 119.40(15) . . ?
C85 C90 C94 123.73(15) . . ?
C86 C91 C93 110.61(15) . . ?
C86 C91 C92 110.79(15) . . ?
C93 C91 C92 109.92(15) . . ?
C86 C91 H91 108.5 . . ?
C93 C91 H91 108.5 . . ?
C92 C91 H91 108.5 . . ?
C91 C92 H92A 109.5 . . ?
C91 C92 H92B 109.5 . . ?
H92A C92 H92B 109.5 . . ?
C91 C92 H92C 109.5 . . ?
H92A C92 H92C 109.5 . . ?
H92B C92 H92C 109.5 . . ?
C91 C93 H93A 109.5 . . ?
C91 C93 H93B 109.5 . . ?
H93A C93 H93B 109.5 . . ?
C91 C93 H93C 109.5 . . ?
H93A C93 H93C 109.5 . . ?
H93B C93 H93C 109.5 . . ?
C90 C94 C96 110.80(14) . . ?
C90 C94 C95 111.41(15) . . ?
C96 C94 C95 109.92(14) . . ?
C90 C94 H94 108.2 . . ?
C96 C94 H94 108.2 . . ?
C95 C94 H94 108.2 . . ?
C94 C95 H95A 109.5 . . ?
C94 C95 H95B 109.5 . . ?
H95A C95 H95B 109.5 . . ?
C94 C95 H95C 109.5 . . ?
H95A C95 H95C 109.5 . . ?
H95B C95 H95C 109.5 . . ?
C94 C96 H96A 109.5 . . ?
C94 C96 H96B 109.5 . . ?
H96A C96 H96B 109.5 . . ?
C94 C96 H96C 109.5 . . ?
H96A C96 H96C 109.5 . . ?
H96B C96 H96C 109.5 . . ?
N104 C97 C65 115.30(13) . . ?
N104 C97 C98 110.84(13) . . ?
C65 C97 C98 112.12(14) . . ?
N104 C97 H97 105.9 . . ?
C65 C97 H97 105.9 . . ?
C98 C97 H97 105.9 . . ?
C99 C98 C103 118.23(17) . . ?
C99 C98 C97 121.17(15) . . ?
C103 C98 C97 120.55(16) . . ?
C98 C99 C100 121.16(19) . . ?
C98 C99 H99 119.4 . . ?
C100 C99 H99 119.4 . . ?
C101 C100 C99 119.7(2) . . ?
C101 C100 H100 120.2 . . ?
C99 C100 H100 120.2 . . ?
C100 C101 C102 120.3(2) . . ?
C100 C101 H101 119.8 . . ?
C102 C101 H101 119.8 . . ?
C101 C102 C103 120.0(2) . . ?
C101 C102 H102 120.0 . . ?
C103 C102 H102 120.0 . . ?
C102 C103 C98 120.57(19) . . ?
C102 C103 H103 119.7 . . ?
C98 C103 H103 119.7 . . ?
N105 N104 C97 111.15(13) . . ?
N104 N105 C106 120.44(14) . . ?
N105 C106 C113 113.80(15) . . ?
N105 C106 C107 126.90(15) . . ?
C113 C106 C107 119.28(16) . . ?
C112 C107 C108 116.48(17) . . ?
C112 C107 C106 122.86(16) . . ?
C108 C107 C106 120.66(17) . . ?
C109 C108 C107 121.7(2) . . ?
C109 C108 H108 119.2 . . ?
C107 C108 H108 119.2 . . ?
C110 C109 C108 120.71(19) . . ?
C110 C109 H109 119.6 . . ?
C108 C109 H109 119.6 . . ?
C109 C110 C111 118.61(19) . . ?
C109 C110 H110 120.7 . . ?
C111 C110 H110 120.7 . . ?
C110 C111 C112 121.0(2) . . ?
C110 C111 H111 119.5 . . ?
C112 C111 H111 119.5 . . ?
C111 C112 C107 121.49(18) . . ?
C111 C112 H112 119.3 . . ?
C107 C112 H112 119.3 . . ?
O114 C113 O115 119.21(16) . . ?
O114 C113 C106 126.51(18) . . ?
O115 C113 C106 114.23(16) . . ?
C113 O115 C116 114.87(15) . . ?
O115 C116 H11A 109.5 . . ?
O115 C116 H11B 109.5 . . ?
H11A C116 H11B 109.5 . . ?
O115 C116 H11C 109.5 . . ?
H11A C116 H11C 109.5 . . ?
H11B C116 H11C 109.5 . . ?
C122 C117 C118 118.96(18) . . ?
C122 C117 C66 118.54(17) . . ?
C118 C117 C66 122.45(17) . . ?
C119 C118 C117 120.6(2) . . ?
C119 C118 H118 119.7 . . ?
C117 C118 H118 119.7 . . ?
C120 C119 C118 120.2(2) . . ?
C120 C119 H119 119.9 . . ?
C118 C119 H119 119.9 . . ?
C121 C120 C119 119.8(2) . . ?
C121 C120 H120 120.1 . . ?
C119 C120 H120 120.1 . . ?
C120 C121 C122 120.4(2) . . ?
C120 C121 H121 119.8 . . ?
C122 C121 H121 119.8 . . ?
C117 C122 C121 120.0(2) . . ?
C117 C122 H122 120.0 . . ?
C121 C122 H122 120.0 . . ?

loop_
_geom_bond_atom_site_label_1
_geom_bond_atom_site_label_2
_geom_bond_distance
_geom_bond_site_symmetry_2
_geom_bond_publ_flag
N1 C2 1.346(2) . ?
N1 C5 1.397(2) . ?
N1 C6 1.456(2) . ?
C2 N3 1.3420(19) . ?
C2 C18 1.464(2) . ?
N3 C4 1.393(2) . ?
N3 C24 1.454(2) . ?
C4 C5 1.360(2) . ?
C4 C36 1.493(2) . ?
C5 C56 1.474(2) . ?
C6 C7 1.393(2) . ?
C6 C11 1.396(2) . ?
C7 C8 1.388(2) . ?
C7 C12 1.521(3) . ?
C8 C9 1.366(3) . ?
C8 H8 0.9500 . ?
C9 C10 1.370(3) . ?
C9 H9 0.9500 . ?
C10 C11 1.390(2) . ?
C10 H10 0.9500 . ?
C11 C15 1.509(2) . ?
C12 C14 1.508(3) . ?
C12 C13 1.522(3) . ?
C12 H12 1.0000 . ?
C13 H13A 0.9800 . ?
C13 H13B 0.9800 . ?
C13 H13C 0.9800 . ?
C14 H14A 0.9800 . ?
C14 H14B 0.9800 . ?
C14 H14C 0.9800 . ?
C15 C16 1.526(3) . ?
C15 C17 1.536(2) . ?
C15 H15 1.0000 . ?
C16 H16A 0.9800 . ?
C16 H16B 0.9800 . ?
C16 H16C 0.9800 . ?
C17 H17A 0.9800 . ?
C17 H17B 0.9800 . ?
C17 H17C 0.9800 . ?
C18 C23 1.385(2) . ?
C18 C19 1.387(2) . ?
C19 C20 1.378(3) . ?
C19 H19 0.9500 . ?
C20 C21 1.376(3) . ?
C20 H20 0.9500 . ?
C21 C22 1.373(3) . ?
C21 H21 0.9500 . ?
C22 C23 1.374(3) . ?
C22 H22 0.9500 . ?
C23 H23 0.9500 . ?
C24 C29 1.393(2) . ?
C24 C25 1.399(2) . ?
C25 C26 1.388(2) . ?
C25 C30 1.516(2) . ?
C26 C27 1.371(2) . ?
C26 H26 0.9500 . ?
C27 C28 1.375(2) . ?
C27 H27 0.9500 . ?
C28 C29 1.396(2) . ?
C28 H28 0.9500 . ?
C29 C33 1.499(2) . ?
C30 C32 1.527(2) . ?
C30 C31 1.530(2) . ?
C30 H30 1.0000 . ?
C31 H31A 0.9800 . ?
C31 H31B 0.9800 . ?
C31 H31C 0.9800 . ?
C32 H32A 0.9800 . ?
C32 H32B 0.9800 . ?
C32 H32C 0.9800 . ?
C33 C35 1.523(2) . ?
C33 C34 1.532(3) . ?
C33 H33 1.0000 . ?
C34 H34A 0.9800 . ?
C34 H34B 0.9800 . ?
C34 H34C 0.9800 . ?
C35 H35A 0.9800 . ?
C35 H35B 0.9800 . ?
C35 H35C 0.9800 . ?
C36 N43 1.478(2) . ?
C36 C37 1.519(2) . ?
C36 H36 1.0000 . ?
C37 C42 1.382(2) . ?
C37 C38 1.385(2) . ?
C38 C39 1.385(3) . ?
C38 H38 0.9500 . ?
C39 C40 1.379(3) . ?
C39 H39 0.9500 . ?
C40 C41 1.362(3) . ?
C40 H40 0.9500 . ?
C41 C42 1.380(3) . ?
C41 H41 0.9500 . ?
C42 H42 0.9500 . ?
N43 N44 1.2890(19) . ?
N44 C45 1.347(2) . ?
C45 C52 1.430(2) . ?
C45 C46 1.471(2) . ?
C46 C47 1.392(2) . ?
C46 C51 1.393(2) . ?
C47 C48 1.376(3) . ?
C47 H47 0.9500 . ?
C48 C49 1.366(3) . ?
C48 H48 0.9500 . ?
C49 C50 1.379(2) . ?
C49 H49 0.9500 . ?
C50 C51 1.381(2) . ?
C50 H50 0.9500 . ?
C51 H51 0.9500 . ?
C52 O53 1.218(2) . ?
C52 O54 1.372(2) . ?
O54 C55 1.421(2) . ?
C55 H55A 0.9800 . ?
C55 H55B 0.9800 . ?
C55 H55C 0.9800 . ?
C56 C57 1.377(2) . ?
C56 C61 1.383(2) . ?
C57 C58 1.381(3) . ?
C57 H57 0.9500 . ?
C58 C59 1.379(3) . ?
C58 H58 0.9500 . ?
C59 C60 1.376(3) . ?
C59 H59 0.9500 . ?
C60 C61 1.384(2) . ?
C60 H60 0.9500 . ?
C61 H61 0.9500 . ?
N62 C63 1.346(2) . ?
N62 C66 1.399(2) . ?
N62 C67 1.455(2) . ?
C63 N64 1.349(2) . ?
C63 C79 1.468(2) . ?
N64 C65 1.394(2) . ?
N64 C85 1.453(2) . ?
C65 C66 1.356(2) . ?
C65 C97 1.497(2) . ?
C66 C117 1.470(2) . ?
C67 C72 1.392(3) . ?
C67 C68 1.397(3) . ?
C68 C69 1.389(3) . ?
C68 C73 1.508(3) . ?
C69 C70 1.361(3) . ?
C69 H69 0.9500 . ?
C70 C71 1.368(3) . ?
C70 H70 0.9500 . ?
C71 C72 1.400(3) . ?
C71 H71 0.9500 . ?
C72 C76 1.514(3) . ?
C73 C75 1.527(3) . ?
C73 C74 1.528(3) . ?
C73 H73 1.0000 . ?
C74 H74A 0.9800 . ?
C74 H74B 0.9800 . ?
C74 H74C 0.9800 . ?
C75 H75A 0.9800 . ?
C75 H75B 0.9800 . ?
C75 H75C 0.9800 . ?
C76 C77 1.520(3) . ?
C76 C78 1.527(3) . ?
C76 H76 1.0000 . ?
C77 H77A 0.9800 . ?
C77 H77B 0.9800 . ?
C77 H77C 0.9800 . ?
C78 H78A 0.9800 . ?
C78 H78B 0.9800 . ?
C78 H78C 0.9800 . ?
C79 C80 1.381(2) . ?
C79 C84 1.394(2) . ?
C80 C81 1.373(2) . ?
C80 H80 0.9500 . ?
C81 C82 1.368(3) . ?
C81 H81 0.9500 . ?
C82 C83 1.378(2) . ?
C82 H82 0.9500 . ?
C83 C84 1.369(2) . ?
C83 H83 0.9500 . ?
C84 H84 0.9500 . ?
C85 C86 1.389(2) . ?
C85 C90 1.395(2) . ?
C86 C87 1.389(2) . ?
C86 C91 1.510(2) . ?
C87 C88 1.369(2) . ?
C87 H87 0.9500 . ?
C88 C89 1.367(2) . ?
C88 H88 0.9500 . ?
C89 C90 1.389(2) . ?
C89 H89 0.9500 . ?
C90 C94 1.515(2) . ?
C91 C93 1.527(3) . ?
C91 C92 1.532(3) . ?
C91 H91 1.0000 . ?
C92 H92A 0.9800 . ?
C92 H92B 0.9800 . ?
C92 H92C 0.9800 . ?
C93 H93A 0.9800 . ?
C93 H93B 0.9800 . ?
C93 H93C 0.9800 . ?
C94 C96 1.526(2) . ?
C94 C95 1.530(2) . ?
C94 H94 1.0000 . ?
C95 H95A 0.9800 . ?
C95 H95B 0.9800 . ?
C95 H95C 0.9800 . ?
C96 H96A 0.9800 . ?
C96 H96B 0.9800 . ?
C96 H96C 0.9800 . ?
C97 N104 1.468(2) . ?
C97 C98 1.526(2) . ?
C97 H97 1.0000 . ?
C98 C99 1.377(2) . ?
C98 C103 1.383(2) . ?
C99 C100 1.382(3) . ?
C99 H99 0.9500 . ?
C100 C101 1.362(3) . ?
C100 H100 0.9500 . ?
C101 C102 1.367(3) . ?
C101 H101 0.9500 . ?
C102 C103 1.382(3) . ?
C102 H102 0.9500 . ?
C103 H103 0.9500 . ?
N104 N105 1.2886(18) . ?
N105 C106 1.340(2) . ?
C106 C113 1.439(2) . ?
C106 C107 1.472(2) . ?
C107 C112 1.388(3) . ?
C107 C108 1.390(2) . ?
C108 C109 1.380(3) . ?
C108 H108 0.9500 . ?
C109 C110 1.366(3) . ?
C109 H109 0.9500 . ?
C110 C111 1.372(3) . ?
C110 H110 0.9500 . ?
C111 C112 1.377(3) . ?
C111 H111 0.9500 . ?
C112 H112 0.9500 . ?
C113 O114 1.222(2) . ?
C113 O115 1.364(2) . ?
O115 C116 1.429(2) . ?
C116 H11A 0.9800 . ?
C116 H11B 0.9800 . ?
C116 H11C 0.9800 . ?
C117 C122 1.377(3) . ?
C117 C118 1.384(3) . ?
C118 C119 1.375(3) . ?
C118 H118 0.9500 . ?
C119 C120 1.370(3) . ?
C119 H119 0.9500 . ?
C120 C121 1.365(3) . ?
C120 H120 0.9500 . ?
C121 C122 1.389(3) . ?
C121 H121 0.9500 . ?
C122 H122 0.9500 . ?

loop_
_geom_torsion_atom_site_label_1
_geom_torsion_atom_site_label_2
_geom_torsion_atom_site_label_3
_geom_torsion_atom_site_label_4
_geom_torsion
_geom_torsion_site_symmetry_1
_geom_torsion_site_symmetry_2
_geom_torsion_site_symmetry_3
_geom_torsion_site_symmetry_4
_geom_torsion_publ_flag
C5 N1 C2 N3 -1.03(17) . . . . ?
C6 N1 C2 N3 163.65(13) . . . . ?
C5 N1 C2 C18 175.82(14) . . . . ?
C6 N1 C2 C18 -19.5(2) . . . . ?
N1 C2 N3 C4 1.01(17) . . . . ?
C18 C2 N3 C4 -175.75(15) . . . . ?
N1 C2 N3 C24 -173.82(13) . . . . ?
C18 C2 N3 C24 9.4(2) . . . . ?
C2 N3 C4 C5 -0.59(17) . . . . ?
C24 N3 C4 C5 174.05(14) . . . . ?
C2 N3 C4 C36 177.44(14) . . . . ?
C24 N3 C4 C36 -7.9(2) . . . . ?
N3 C4 C5 N1 -0.05(16) . . . . ?
C36 C4 C5 N1 -177.80(15) . . . . ?
N3 C4 C5 C56 175.61(15) . . . . ?
C36 C4 C5 C56 -2.1(3) . . . . ?
C2 N1 C5 C4 0.67(17) . . . . ?
C6 N1 C5 C4 -163.70(14) . . . . ?
C2 N1 C5 C56 -175.31(14) . . . . ?
C6 N1 C5 C56 20.3(2) . . . . ?
C2 N1 C6 C7 -62.8(2) . . . . ?
C5 N1 C6 C7 99.43(19) . . . . ?
C2 N1 C6 C11 117.64(17) . . . . ?
C5 N1 C6 C11 -80.1(2) . . . . ?
C11 C6 C7 C8 -0.5(3) . . . . ?
N1 C6 C7 C8 179.97(15) . . . . ?
C11 C6 C7 C12 177.96(16) . . . . ?
N1 C6 C7 C12 -1.6(2) . . . . ?
C6 C7 C8 C9 0.2(3) . . . . ?
C12 C7 C8 C9 -178.31(18) . . . . ?
C7 C8 C9 C10 0.4(3) . . . . ?
C8 C9 C10 C11 -0.7(3) . . . . ?
C9 C10 C11 C6 0.5(3) . . . . ?
C9 C10 C11 C15 -179.03(17) . . . . ?
C7 C6 C11 C10 0.1(2) . . . . ?
N1 C6 C11 C10 179.67(15) . . . . ?
C7 C6 C11 C15 179.61(16) . . . . ?
N1 C6 C11 C15 -0.9(2) . . . . ?
C8 C7 C12 C14 73.6(2) . . . . ?
C6 C7 C12 C14 -104.8(2) . . . . ?
C8 C7 C12 C13 -51.4(2) . . . . ?
C6 C7 C12 C13 130.19(19) . . . . ?
C10 C11 C15 C16 58.7(2) . . . . ?
C6 C11 C15 C16 -120.79(18) . . . . ?
C10 C11 C15 C17 -62.4(2) . . . . ?
C6 C11 C15 C17 118.16(18) . . . . ?
N3 C2 C18 C23 -44.9(3) . . . . ?
N1 C2 C18 C23 138.90(17) . . . . ?
N3 C2 C18 C19 133.55(17) . . . . ?
N1 C2 C18 C19 -42.7(2) . . . . ?
C23 C18 C19 C20 0.0(3) . . . . ?
C2 C18 C19 C20 -178.53(16) . . . . ?
C18 C19 C20 C21 -0.9(3) . . . . ?
C19 C20 C21 C22 0.9(3) . . . . ?
C20 C21 C22 C23 -0.1(4) . . . . ?
C21 C22 C23 C18 -0.8(3) . . . . ?
C19 C18 C23 C22 0.9(3) . . . . ?
C2 C18 C23 C22 179.31(18) . . . . ?
C2 N3 C24 C29 -78.3(2) . . . . ?
C4 N3 C24 C29 107.75(18) . . . . ?
C2 N3 C24 C25 96.80(18) . . . . ?
C4 N3 C24 C25 -77.1(2) . . . . ?
C29 C24 C25 C26 1.9(2) . . . . ?
N3 C24 C25 C26 -172.93(14) . . . . ?
C29 C24 C25 C30 -178.21(15) . . . . ?
N3 C24 C25 C30 6.9(2) . . . . ?
C24 C25 C26 C27 0.9(2) . . . . ?
C30 C25 C26 C27 -179.00(15) . . . . ?
C25 C26 C27 C28 -2.9(3) . . . . ?
C26 C27 C28 C29 2.1(3) . . . . ?
C25 C24 C29 C28 -2.6(2) . . . . ?
N3 C24 C29 C28 172.22(14) . . . . ?
C25 C24 C29 C33 176.82(15) . . . . ?
N3 C24 C29 C33 -8.3(2) . . . . ?
C27 C28 C29 C24 0.6(2) . . . . ?
C27 C28 C29 C33 -178.90(16) . . . . ?
C26 C25 C30 C32 -60.7(2) . . . . ?
C24 C25 C30 C32 119.45(17) . . . . ?
C26 C25 C30 C31 61.9(2) . . . . ?
C24 C25 C30 C31 -118.00(17) . . . . ?
C24 C29 C33 C35 -121.46(17) . . . . ?
C28 C29 C33 C35 58.0(2) . . . . ?
C24 C29 C33 C34 116.33(18) . . . . ?
C28 C29 C33 C34 -64.2(2) . . . . ?
C5 C4 C36 N43 91.1(2) . . . . ?
N3 C4 C36 N43 -86.36(18) . . . . ?
C5 C4 C36 C37 -35.9(2) . . . . ?
N3 C4 C36 C37 146.68(14) . . . . ?
N43 C36 C37 C42 1.5(2) . . . . ?
C4 C36 C37 C42 130.41(16) . . . . ?
N43 C36 C37 C38 179.43(14) . . . . ?
C4 C36 C37 C38 -51.6(2) . . . . ?
C42 C37 C38 C39 -1.0(3) . . . . ?
C36 C37 C38 C39 -178.97(15) . . . . ?
C37 C38 C39 C40 0.2(3) . . . . ?
C38 C39 C40 C41 0.6(3) . . . . ?
C39 C40 C41 C42 -0.7(3) . . . . ?
C40 C41 C42 C37 -0.1(3) . . . . ?
C38 C37 C42 C41 0.9(3) . . . . ?
C36 C37 C42 C41 178.93(16) . . . . ?
C4 C36 N43 N44 -7.41(19) . . . . ?
C37 C36 N43 N44 120.47(14) . . . . ?
C36 N43 N44 C45 -174.92(14) . . . . ?
N43 N44 C45 C52 -173.96(14) . . . . ?
N43 N44 C45 C46 2.2(2) . . . . ?
N44 C45 C46 C47 146.99(17) . . . . ?
C52 C45 C46 C47 -37.0(2) . . . . ?
N44 C45 C46 C51 -32.8(3) . . . . ?
C52 C45 C46 C51 143.18(17) . . . . ?
C51 C46 C47 C48 -1.1(3) . . . . ?
C45 C46 C47 C48 179.08(17) . . . . ?
C46 C47 C48 C49 -0.1(3) . . . . ?
C47 C48 C49 C50 1.1(3) . . . . ?
C48 C49 C50 C51 -0.9(3) . . . . ?
C49 C50 C51 C46 -0.3(3) . . . . ?
C47 C46 C51 C50 1.3(3) . . . . ?
C45 C46 C51 C50 -178.91(16) . . . . ?
N44 C45 C52 O53 174.08(17) . . . . ?
C46 C45 C52 O53 -2.4(3) . . . . ?
N44 C45 C52 O54 -3.7(2) . . . . ?
C46 C45 C52 O54 179.89(14) . . . . ?
O53 C52 O54 C55 -5.0(2) . . . . ?
C45 C52 O54 C55 172.90(16) . . . . ?
C4 C5 C56 C57 123.2(2) . . . . ?
N1 C5 C56 C57 -61.8(2) . . . . ?
C4 C5 C56 C61 -56.3(2) . . . . ?
N1 C5 C56 C61 118.73(18) . . . . ?
C61 C56 C57 C58 0.5(3) . . . . ?
C5 C56 C57 C58 -178.93(16) . . . . ?
C56 C57 C58 C59 -0.9(3) . . . . ?
C57 C58 C59 C60 0.7(3) . . . . ?
C58 C59 C60 C61 -0.1(3) . . . . ?
C57 C56 C61 C60 0.1(3) . . . . ?
C5 C56 C61 C60 179.54(15) . . . . ?
C59 C60 C61 C56 -0.3(3) . . . . ?
C66 N62 C63 N64 -0.92(18) . . . . ?
C67 N62 C63 N64 165.64(15) . . . . ?
C66 N62 C63 C79 176.24(16) . . . . ?
C67 N62 C63 C79 -17.2(3) . . . . ?
N62 C63 N64 C65 0.55(18) . . . . ?
C79 C63 N64 C65 -176.58(15) . . . . ?
N62 C63 N64 C85 -175.86(14) . . . . ?
C79 C63 N64 C85 7.0(3) . . . . ?
C63 N64 C65 C66 0.03(18) . . . . ?
C85 N64 C65 C66 176.35(14) . . . . ?
C63 N64 C65 C97 179.82(14) . . . . ?
C85 N64 C65 C97 -3.9(2) . . . . ?
N64 C65 C66 N62 -0.58(18) . . . . ?
C97 C65 C66 N62 179.67(16) . . . . ?
N64 C65 C66 C117 177.27(17) . . . . ?
C97 C65 C66 C117 -2.5(3) . . . . ?
C63 N62 C66 C65 0.95(19) . . . . ?
C67 N62 C66 C65 -165.87(15) . . . . ?
C63 N62 C66 C117 -177.08(16) . . . . ?
C67 N62 C66 C117 16.1(3) . . . . ?
C63 N62 C67 C72 -70.0(2) . . . . ?
C66 N62 C67 C72 94.7(2) . . . . ?
C63 N62 C67 C68 113.3(2) . . . . ?
C66 N62 C67 C68 -82.0(2) . . . . ?
C72 C67 C68 C69 -2.0(3) . . . . ?
N62 C67 C68 C69 174.39(16) . . . . ?
C72 C67 C68 C73 178.05(17) . . . . ?
N62 C67 C68 C73 -5.5(3) . . . . ?
C67 C68 C69 C70 1.8(3) . . . . ?
C73 C68 C69 C70 -178.33(19) . . . . ?
C68 C69 C70 C71 -0.1(3) . . . . ?
C69 C70 C71 C72 -1.5(3) . . . . ?
C68 C67 C72 C71 0.6(3) . . . . ?
N62 C67 C72 C71 -175.90(16) . . . . ?
C68 C67 C72 C76 -179.12(18) . . . . ?
N62 C67 C72 C76 4.4(3) . . . . ?
C70 C71 C72 C67 1.2(3) . . . . ?
C70 C71 C72 C76 -179.08(19) . . . . ?
C69 C68 C73 C75 -63.1(2) . . . . ?
C67 C68 C73 C75 116.8(2) . . . . ?
C69 C68 C73 C74 57.9(2) . . . . ?
C67 C68 C73 C74 -122.19(19) . . . . ?
C67 C72 C76 C77 117.0(2) . . . . ?
C71 C72 C76 C77 -62.7(2) . . . . ?
C67 C72 C76 C78 -119.0(2) . . . . ?
C71 C72 C76 C78 61.2(3) . . . . ?
N62 C63 C79 C80 -36.0(3) . . . . ?
N64 C63 C79 C80 140.57(18) . . . . ?
N62 C63 C79 C84 145.89(17) . . . . ?
N64 C63 C79 C84 -37.5(3) . . . . ?
C84 C79 C80 C81 -0.4(3) . . . . ?
C63 C79 C80 C81 -178.49(17) . . . . ?
C79 C80 C81 C82 1.0(3) . . . . ?
C80 C81 C82 C83 -1.0(3) . . . . ?
C81 C82 C83 C84 0.3(3) . . . . ?
C82 C83 C84 C79 0.3(3) . . . . ?
C80 C79 C84 C83 -0.3(3) . . . . ?
C63 C79 C84 C83 177.81(16) . . . . ?
C63 N64 C85 C86 -79.8(2) . . . . ?
C65 N64 C85 C86 104.33(18) . . . . ?
C63 N64 C85 C90 94.68(19) . . . . ?
C65 N64 C85 C90 -81.14(19) . . . . ?
C90 C85 C86 C87 -2.3(2) . . . . ?
N64 C85 C86 C87 171.92(14) . . . . ?
C90 C85 C86 C91 178.81(15) . . . . ?
N64 C85 C86 C91 -7.0(2) . . . . ?
C85 C86 C87 C88 0.3(2) . . . . ?
C91 C86 C87 C88 179.26(15) . . . . ?
C86 C87 C88 C89 1.8(3) . . . . ?
C87 C88 C89 C90 -2.1(3) . . . . ?
C88 C89 C90 C85 0.2(2) . . . . ?
C88 C89 C90 C94 -178.56(15) . . . . ?
C86 C85 C90 C89 2.0(2) . . . . ?
N64 C85 C90 C89 -172.23(13) . . . . ?
C86 C85 C90 C94 -179.23(15) . . . . ?
N64 C85 C90 C94 6.5(2) . . . . ?
C87 C86 C91 C93 57.1(2) . . . . ?
C85 C86 C91 C93 -124.05(18) . . . . ?
C87 C86 C91 C92 -65.0(2) . . . . ?
C85 C86 C91 C92 113.81(18) . . . . ?
C89 C90 C94 C96 -61.0(2) . . . . ?
C85 C90 C94 C96 120.28(17) . . . . ?
C89 C90 C94 C95 61.7(2) . . . . ?
C85 C90 C94 C95 -117.00(18) . . . . ?
C66 C65 C97 N104 94.3(2) . . . . ?
N64 C65 C97 N104 -85.46(19) . . . . ?
C66 C65 C97 C98 -33.8(3) . . . . ?
N64 C65 C97 C98 146.46(14) . . . . ?
N104 C97 C98 C99 179.48(15) . . . . ?
C65 C97 C98 C99 -50.1(2) . . . . ?
N104 C97 C98 C103 1.8(2) . . . . ?
C65 C97 C98 C103 132.23(16) . . . . ?
C103 C98 C99 C100 -1.5(3) . . . . ?
C97 C98 C99 C100 -179.16(17) . . . . ?
C98 C99 C100 C101 1.3(3) . . . . ?
C99 C100 C101 C102 -0.5(3) . . . . ?
C100 C101 C102 C103 -0.1(3) . . . . ?
C101 C102 C103 C98 -0.1(3) . . . . ?
C99 C98 C103 C102 0.8(3) . . . . ?
C97 C98 C103 C102 178.57(16) . . . . ?
C65 C97 N104 N105 -15.63(19) . . . . ?
C98 C97 N104 N105 113.09(15) . . . . ?
C97 N104 N105 C106 -172.40(14) . . . . ?
N104 N105 C106 C113 -173.53(15) . . . . ?
N104 N105 C106 C107 5.0(3) . . . . ?
N105 C106 C107 C112 -31.8(3) . . . . ?
C113 C106 C107 C112 146.73(18) . . . . ?
N105 C106 C107 C108 148.11(18) . . . . ?
C113 C106 C107 C108 -33.4(3) . . . . ?
C112 C107 C108 C109 -1.4(3) . . . . ?
C106 C107 C108 C109 178.68(17) . . . . ?
C107 C108 C109 C110 0.4(3) . . . . ?
C108 C109 C110 C111 0.6(3) . . . . ?
C109 C110 C111 C112 -0.5(3) . . . . ?
C110 C111 C112 C107 -0.5(3) . . . . ?
C108 C107 C112 C111 1.5(3) . . . . ?
C106 C107 C112 C111 -178.62(18) . . . . ?
N105 C106 C113 O114 176.42(18) . . . . ?
C107 C106 C113 O114 -2.3(3) . . . . ?
N105 C106 C113 O115 -0.9(2) . . . . ?
C107 C106 C113 O115 -179.62(15) . . . . ?
O114 C113 O115 C116 -4.7(3) . . . . ?
C106 C113 O115 C116 172.88(17) . . . . ?
C65 C66 C117 C122 -50.2(3) . . . . ?
N62 C66 C117 C122 127.33(19) . . . . ?
C65 C66 C117 C118 127.3(2) . . . . ?
N62 C66 C117 C118 -55.1(3) . . . . ?
C122 C117 C118 C119 0.7(3) . . . . ?
C66 C117 C118 C119 -176.86(19) . . . . ?
C117 C118 C119 C120 -0.8(3) . . . . ?
C118 C119 C120 C121 0.9(4) . . . . ?
C119 C120 C121 C122 -0.8(4) . . . . ?
C118 C117 C122 C121 -0.6(3) . . . . ?
C66 C117 C122 C121 177.04(19) . . . . ?
C120 C121 C122 C117 0.7(4) . . . . ?
